data_7012490
loop_
_publ_author_name
'Leung, Wing-Por'
'Hou, Henry L.'
'Cheng, Hui'
'Yang, Qing-Chuan'
'Li, Hung-Wing'
'Mak, Thomas C. W.'

_publ_section_title
;
 Synthesis and structural characterisation of low-valent Group 14 metal
 complexes containing tridentate 2,6-pyridyl-bridged bis(1-azaallyl)
 ligands
;
_journal_issue 8
_journal_name_full 'Dalton Transactions'
_journal_page_first 1505
_journal_paper_doi 10.1039/b211305h
_journal_year 2003
_chemical_formula_sum 'C27 H33 Ge N3 Si2'
_chemical_formula_weight 528.33
_chemical_name_systematic
; 
? 
;
_space_group_IT_number 14
_symmetry_cell_setting monoclinic
_symmetry_space_group_name_Hall '-P 2yn'
_symmetry_space_group_name_H-M 'P 1 21/n 1'
_atom_sites_solution_hydrogens geom
_atom_sites_solution_primary direct
_atom_sites_solution_secondary difmap
_audit_creation_method SHELXL-97
_cell_angle_alpha 90.00
_cell_angle_beta 95.110(3)
_cell_angle_gamma 90.00
_cell_formula_units_Z 4
_cell_length_a 13.8767(18)
_cell_length_b 13.7394(18)
_cell_length_c 14.587(2)
_cell_measurement_temperature 293(2)
_cell_volume 2770.1(6)
_computing_cell_refinement 'BRUKER SMART CCD DIFFRACTOMETER'
_computing_data_collection 'BRUKER SMART CCD DIFFRACTOMETER'
_computing_data_reduction 'BRUKER SMART CCD DIFFRACTOMETER'
_computing_molecular_graphics 'SIEMENS SHELXTL'
_computing_publication_material 'SIEMENS SHELXTL'
_computing_structure_refinement 'SHELXL-97 (Sheldrick, 1997)'
_computing_structure_solution 'SHELXS-97 (Sheldrick, 1990)'
_diffrn_ambient_temperature 293(2)
_diffrn_measured_fraction_theta_full 0.997
_diffrn_measured_fraction_theta_max 0.997
_diffrn_measurement_device_type 'BRUKER SMART CCD DIFFRACTOMETER'
_diffrn_measurement_method 'OMEGA SCAN'
_diffrn_radiation_monochromator graphite
_diffrn_radiation_source 'fine-focus sealed tube'
_diffrn_radiation_type MoK\a
_diffrn_radiation_wavelength 0.71073
_diffrn_reflns_av_R_equivalents 0.0234
_diffrn_reflns_av_sigmaI/netI 0.0301
_diffrn_reflns_limit_h_max 18
_diffrn_reflns_limit_h_min -16
_diffrn_reflns_limit_k_max 18
_diffrn_reflns_limit_k_min -16
_diffrn_reflns_limit_l_max 19
_diffrn_reflns_limit_l_min -14
_diffrn_reflns_number 18346
_diffrn_reflns_theta_full 28.04
_diffrn_reflns_theta_max 28.04
_diffrn_reflns_theta_min 1.94
_exptl_absorpt_coefficient_mu 1.212
_exptl_absorpt_correction_T_max 1.00
_exptl_absorpt_correction_T_min 0.7638
_exptl_absorpt_correction_type SADABS
_exptl_crystal_colour RED
_exptl_crystal_density_diffrn 1.267
_exptl_crystal_density_method 'not measured'
_exptl_crystal_description BLOCK
_exptl_crystal_F_000 1104
_exptl_crystal_size_max 0.67
_exptl_crystal_size_mid 0.65
_exptl_crystal_size_min 0.55
_refine_diff_density_max 0.242
_refine_diff_density_min -0.205
_refine_diff_density_rms 0.040
_refine_ls_extinction_coef 0.0009(3)
_refine_ls_extinction_expression Fc^*^=kFc[1+0.001xFc^2^\l^3^/sin(2\q)]^-1/4^
_refine_ls_extinction_method SHELXL
_refine_ls_goodness_of_fit_ref 0.945
_refine_ls_hydrogen_treatment mixed
_refine_ls_matrix_type full
_refine_ls_number_parameters 299
_refine_ls_number_reflns 6692
_refine_ls_number_restraints 0
_refine_ls_restrained_S_all 0.945
_refine_ls_R_factor_all 0.0482
_refine_ls_R_factor_gt 0.0305
_refine_ls_shift/su_max 0.002
_refine_ls_shift/su_mean 0.000
_refine_ls_structure_factor_coef Fsqd
_refine_ls_weighting_details 'calc w=1/[\s^2^(Fo^2^)+(0.0468P)^2^+0.0000P] where P=(Fo^2^+2Fc^2^)/3'
_refine_ls_weighting_scheme calc
_refine_ls_wR_factor_gt 0.0777
_refine_ls_wR_factor_ref 0.0825
_reflns_number_gt 4768
_reflns_number_total 6692
_reflns_threshold_expression >2sigma(I)
_cod_data_source_file b211305h.txt
_cod_data_source_block p21n_c
_cod_depositor_comments
;
The following automatic conversions were performed:

'_symmetry_cell_setting' tag value 'MONCLINIC' was replaced with
'monoclinic' value.

Automatic conversion script
Id: cif_fix_values 1646 2011-03-28 12:23:43Z adriana 
;
_cod_original_cell_volume 2770.0(6)
_cod_original_sg_symbol_H-M P2(1)/n
_cod_database_code 7012490

loop_
_symmetry_equiv_pos_as_xyz
'x, y, z'
'-x+1/2, y+1/2, -z+1/2'
'-x, -y, -z'
'x-1/2, -y-1/2, z-1/2'

loop_
_atom_site_label
_atom_site_type_symbol
_atom_site_fract_x
_atom_site_fract_y
_atom_site_fract_z
_atom_site_U_iso_or_equiv
_atom_site_adp_type
_atom_site_occupancy
_atom_site_symmetry_multiplicity
_atom_site_calc_flag
_atom_site_refinement_flags
_atom_site_disorder_assembly
_atom_site_disorder_group
Ge1 Ge 0.567985(13) 0.824564(13) 0.359996(14) 0.04720(8) Uani 1 1 d . . .
Si2 Si 0.40904(4) 0.69638(4) 0.25883(4) 0.05451(14) Uani 1 1 d . . .
Si1 Si 0.69096(4) 0.85658(5) 0.17369(4) 0.05940(15) Uani 1 1 d . . .
N1 N 0.55671(10) 0.97009(10) 0.37528(10) 0.0465(3) Uani 1 1 d . . .
N3 N 0.45129(10) 0.81790(10) 0.27022(11) 0.0480(3) Uani 1 1 d . . .
N2 N 0.68175(10) 0.85191(11) 0.29129(11) 0.0524(4) Uani 1 1 d . . .
C5 C 0.63750(13) 1.00663(14) 0.42234(13) 0.0524(4) Uani 1 1 d . . .
C4 C 0.63472(16) 1.10010(15) 0.45952(15) 0.0637(5) Uani 1 1 d . . .
H4A H 0.6877 1.1245 0.4959 0.076 Uiso 1 1 calc R . .
C3 C 0.55289(16) 1.15575(14) 0.44179(16) 0.0639(6) Uani 1 1 d . . .
H3A H 0.5504 1.2179 0.4667 0.077 Uiso 1 1 calc R . .
C2 C 0.47530(15) 1.12031(13) 0.38789(15) 0.0615(5) Uani 1 1 d . . .
H2A H 0.4213 1.1594 0.3739 0.074 Uiso 1 1 calc R . .
C1 C 0.47703(13) 1.02542(12) 0.35372(13) 0.0493(4) Uani 1 1 d . . .
C14 C 0.39954(13) 0.98612(13) 0.29436(14) 0.0539(5) Uani 1 1 d . . .
H14A H 0.3478 1.0282 0.2803 0.065 Uiso 1 1 calc R . .
C15 C 0.38971(12) 0.89618(13) 0.25508(13) 0.0480(4) Uani 1 1 d . . .
C16 C 0.30162(13) 0.88433(13) 0.18850(14) 0.0540(5) Uani 1 1 d . . .
C21 C 0.30842(17) 0.88057(18) 0.09459(17) 0.0757(6) Uani 1 1 d . . .
H21A H 0.3689 0.8812 0.0718 0.091 Uiso 1 1 calc R . .
C20 C 0.2257(2) 0.8759(2) 0.03444(19) 0.0929(8) Uani 1 1 d . . .
H20A H 0.2310 0.8747 -0.0287 0.111 Uiso 1 1 calc R . .
C19 C 0.13657(19) 0.87305(18) 0.0668(2) 0.0833(7) Uani 1 1 d . . .
H19A H 0.0813 0.8689 0.0259 0.100 Uiso 1 1 calc R . .
C18 C 0.12853(16) 0.87626(16) 0.1593(2) 0.0737(6) Uani 1 1 d . . .
H18A H 0.0678 0.8742 0.1815 0.088 Uiso 1 1 calc R . .
C17 C 0.21033(13) 0.88257(14) 0.21979(16) 0.0589(5) Uani 1 1 d . . .
H17A H 0.2041 0.8857 0.2827 0.071 Uiso 1 1 calc R . .
C6 C 0.72501(13) 0.94970(15) 0.42625(14) 0.0581(5) Uani 1 1 d . . .
H6A H 0.7681 0.9555 0.4785 0.070 Uiso 1 1 calc R . .
C7 C 0.74919(13) 0.88772(14) 0.35848(14) 0.0529(4) Uani 1 1 d . . .
C8 C 0.85087(14) 0.85118(16) 0.36301(14) 0.0580(5) Uani 1 1 d . . .
C9 C 0.92889(14) 0.91067(18) 0.39180(15) 0.0674(6) Uani 1 1 d . . .
H9A H 0.9185 0.9756 0.4061 0.081 Uiso 1 1 calc R . .
C10 C 1.02183(16) 0.8735(2) 0.39918(18) 0.0860(8) Uani 1 1 d . . .
H10A H 1.0735 0.9134 0.4196 0.103 Uiso 1 1 calc R . .
C11 C 1.03849(17) 0.7802(2) 0.37720(19) 0.0906(8) Uani 1 1 d . . .
H11A H 1.1015 0.7566 0.3821 0.109 Uiso 1 1 calc R . .
C12 C 0.96293(18) 0.7192(2) 0.3474(2) 0.0886(8) Uani 1 1 d . . .
H12A H 0.9746 0.6548 0.3323 0.106 Uiso 1 1 calc R . .
C13 C 0.86910(15) 0.75596(17) 0.34039(17) 0.0739(6) Uani 1 1 d . . .
H13A H 0.8178 0.7155 0.3201 0.089 Uiso 1 1 calc R . .
C27 C 0.3600(2) 0.65695(17) 0.1424(2) 0.0938(8) Uani 1 1 d . . .
H27A H 0.3064 0.6977 0.1213 0.141 Uiso 1 1 calc R . .
H27B H 0.3387 0.5906 0.1448 0.141 Uiso 1 1 calc R . .
H27C H 0.4096 0.6621 0.1007 0.141 Uiso 1 1 calc R . .
C25 C 0.31590(19) 0.67486(16) 0.3406(2) 0.0867(8) Uani 1 1 d . . .
H25A H 0.2615 0.7168 0.3253 0.130 Uiso 1 1 calc R . .
H25B H 0.3429 0.6885 0.4021 0.130 Uiso 1 1 calc R . .
H25C H 0.2952 0.6082 0.3365 0.130 Uiso 1 1 calc R . .
C26 C 0.51193(16) 0.61287(15) 0.2924(2) 0.0835(7) Uani 1 1 d . . .
H26A H 0.5617 0.6220 0.2516 0.125 Uiso 1 1 calc R . .
H26B H 0.4897 0.5467 0.2887 0.125 Uiso 1 1 calc R . .
H26C H 0.5374 0.6269 0.3544 0.125 Uiso 1 1 calc R . .
C24 C 0.81433(16) 0.8891(2) 0.14363(18) 0.0862(7) Uani 1 1 d . . .
H24A H 0.8325 0.9512 0.1700 0.129 Uiso 1 1 calc R . .
H24B H 0.8146 0.8925 0.0779 0.129 Uiso 1 1 calc R . .
H24C H 0.8595 0.8405 0.1674 0.129 Uiso 1 1 calc R . .
C22 C 0.6585(2) 0.7362(2) 0.1214(2) 0.1107(10) Uani 1 1 d . . .
H22A H 0.5948 0.7181 0.1362 0.166 Uiso 1 1 calc R . .
H22B H 0.7043 0.6882 0.1453 0.166 Uiso 1 1 calc R . .
H22C H 0.6595 0.7402 0.0558 0.166 Uiso 1 1 calc R . .
C23 C 0.6052(2) 0.9482(3) 0.1219(2) 0.1329(14) Uani 1 1 d . . .
H23A H 0.5409 0.9326 0.1367 0.199 Uiso 1 1 calc R . .
H23B H 0.6071 0.9482 0.0563 0.199 Uiso 1 1 calc R . .
H23C H 0.6229 1.0115 0.1458 0.199 Uiso 1 1 calc R . .

loop_
_atom_site_aniso_label
_atom_site_aniso_U_11
_atom_site_aniso_U_22
_atom_site_aniso_U_33
_atom_site_aniso_U_23
_atom_site_aniso_U_13
_atom_site_aniso_U_12
Ge1 0.04812(12) 0.04385(11) 0.04968(13) -0.00060(8) 0.00470(8) -0.00219(8)
Si2 0.0544(3) 0.0441(3) 0.0640(4) -0.0088(2) 0.0000(3) -0.0041(2)
Si1 0.0534(3) 0.0721(4) 0.0535(4) -0.0027(3) 0.0094(3) -0.0003(3)
N1 0.0496(8) 0.0451(8) 0.0455(9) -0.0047(6) 0.0084(7) -0.0051(6)
N3 0.0470(8) 0.0431(8) 0.0538(9) -0.0018(6) 0.0032(7) -0.0017(6)
N2 0.0459(8) 0.0593(9) 0.0522(10) -0.0102(7) 0.0054(7) -0.0037(7)
C5 0.0577(11) 0.0550(11) 0.0456(11) -0.0065(8) 0.0099(9) -0.0095(9)
C4 0.0694(13) 0.0657(13) 0.0578(13) -0.0177(10) 0.0148(10) -0.0197(11)
C3 0.0777(14) 0.0507(11) 0.0673(14) -0.0176(10) 0.0277(12) -0.0126(10)
C2 0.0684(13) 0.0449(10) 0.0733(15) -0.0041(9) 0.0167(11) 0.0006(9)
C1 0.0551(10) 0.0436(9) 0.0508(11) -0.0016(8) 0.0135(9) -0.0022(8)
C14 0.0499(10) 0.0482(10) 0.0636(13) 0.0007(9) 0.0051(9) 0.0069(8)
C15 0.0460(9) 0.0519(10) 0.0465(11) 0.0024(8) 0.0071(8) -0.0002(8)
C16 0.0562(11) 0.0473(10) 0.0577(13) 0.0031(9) 0.0008(9) 0.0006(8)
C21 0.0705(14) 0.0953(17) 0.0610(15) 0.0059(13) 0.0038(12) -0.0055(12)
C20 0.105(2) 0.111(2) 0.0593(16) 0.0076(14) -0.0145(15) -0.0191(17)
C19 0.0779(17) 0.0783(16) 0.088(2) 0.0057(14) -0.0265(14) -0.0062(13)
C18 0.0557(13) 0.0648(14) 0.098(2) -0.0022(13) -0.0091(12) -0.0029(10)
C17 0.0535(11) 0.0563(11) 0.0657(14) -0.0025(10) 0.0000(10) 0.0000(9)
C6 0.0555(11) 0.0679(12) 0.0503(12) -0.0064(9) 0.0005(9) -0.0068(9)
C7 0.0479(10) 0.0583(11) 0.0523(12) 0.0007(9) 0.0038(9) -0.0048(8)
C8 0.0509(11) 0.0704(13) 0.0527(12) 0.0053(10) 0.0046(9) -0.0015(9)
C9 0.0522(11) 0.0885(16) 0.0612(14) 0.0016(11) 0.0046(10) -0.0083(11)
C10 0.0522(13) 0.127(2) 0.0781(18) 0.0067(16) 0.0016(12) -0.0116(14)
C11 0.0540(14) 0.130(3) 0.089(2) 0.0229(18) 0.0119(13) 0.0118(16)
C12 0.0746(16) 0.0888(17) 0.105(2) 0.0180(16) 0.0225(15) 0.0185(14)
C13 0.0586(12) 0.0764(15) 0.0879(18) 0.0082(13) 0.0136(12) -0.0011(11)
C27 0.117(2) 0.0730(16) 0.0859(19) -0.0246(14) -0.0195(16) -0.0011(14)
C25 0.0949(18) 0.0610(14) 0.109(2) -0.0018(13) 0.0350(16) -0.0162(12)
C26 0.0798(15) 0.0502(12) 0.117(2) -0.0092(12) -0.0123(15) 0.0017(11)
C24 0.0712(15) 0.116(2) 0.0733(18) -0.0003(15) 0.0170(13) -0.0149(14)
C22 0.121(2) 0.134(3) 0.080(2) -0.0481(18) 0.0258(17) -0.038(2)
C23 0.110(2) 0.178(3) 0.117(3) 0.076(2) 0.041(2) 0.061(2)

loop_
_atom_type_symbol
_atom_type_description
_atom_type_scat_dispersion_real
_atom_type_scat_dispersion_imag
_atom_type_scat_source
C C 0.0033 0.0016 'International Tables Vol C Tables 4.2.6.8 and 6.1.1.4'
H H 0.0000 0.0000 'International Tables Vol C Tables 4.2.6.8 and 6.1.1.4'
N N 0.0061 0.0033 'International Tables Vol C Tables 4.2.6.8 and 6.1.1.4'
Si Si 0.0817 0.0704 'International Tables Vol C Tables 4.2.6.8 and 6.1.1.4'
Ge Ge 0.1547 1.8001 'International Tables Vol C Tables 4.2.6.8 and 6.1.1.4'

loop_
_geom_angle_atom_site_label_1
_geom_angle_atom_site_label_2
_geom_angle_atom_site_label_3
_geom_angle
_geom_angle_site_symmetry_1
_geom_angle_site_symmetry_3
_geom_angle_publ_flag
N2 Ge1 N3 108.31(7) . . ?
N2 Ge1 N1 86.62(6) . . ?
N3 Ge1 N1 92.96(6) . . ?
N3 Si2 C27 116.90(10) . . ?
N3 Si2 C25 109.44(9) . . ?
C27 Si2 C25 108.79(14) . . ?
N3 Si2 C26 108.43(9) . . ?
C27 Si2 C26 105.74(12) . . ?
C25 Si2 C26 107.07(13) . . ?
N2 Si1 C23 109.17(12) . . ?
N2 Si1 C22 109.66(11) . . ?
C23 Si1 C22 108.33(19) . . ?
N2 Si1 C24 113.15(10) . . ?
C23 Si1 C24 108.24(13) . . ?
C22 Si1 C24 108.17(12) . . ?
C1 N1 C5 121.99(15) . . ?
C1 N1 Ge1 126.81(11) . . ?
C5 N1 Ge1 110.69(12) . . ?
C15 N3 Si2 121.64(12) . . ?
C15 N3 Ge1 121.68(12) . . ?
Si2 N3 Ge1 110.34(8) . . ?
C7 N2 Si1 125.67(13) . . ?
C7 N2 Ge1 103.21(12) . . ?
Si1 N2 Ge1 129.84(9) . . ?
N1 C5 C4 119.11(18) . . ?
N1 C5 C6 118.31(16) . . ?
C4 C5 C6 122.43(18) . . ?
C3 C4 C5 119.32(19) . . ?
C2 C3 C4 120.40(18) . . ?
C3 C2 C1 120.05(19) . . ?
N1 C1 C2 118.70(17) . . ?
N1 C1 C14 118.95(15) . . ?
C2 C1 C14 122.31(18) . . ?
C15 C14 C1 129.81(17) . . ?
C14 C15 N3 127.02(17) . . ?
C14 C15 C16 114.54(16) . . ?
N3 C15 C16 118.44(15) . . ?
C21 C16 C17 118.12(19) . . ?
C21 C16 C15 121.44(18) . . ?
C17 C16 C15 120.34(18) . . ?
C20 C21 C16 120.3(2) . . ?
C19 C20 C21 120.6(3) . . ?
C20 C19 C18 119.9(2) . . ?
C19 C18 C17 120.0(2) . . ?
C18 C17 C16 121.1(2) . . ?
C7 C6 C5 124.67(18) . . ?
C6 C7 N2 122.60(17) . . ?
C6 C7 C8 117.94(18) . . ?
N2 C7 C8 119.24(17) . . ?
C13 C8 C9 118.39(19) . . ?
C13 C8 C7 120.09(18) . . ?
C9 C8 C7 121.50(19) . . ?
C10 C9 C8 120.1(2) . . ?
C11 C10 C9 120.8(2) . . ?
C10 C11 C12 120.7(2) . . ?
C11 C12 C13 118.8(3) . . ?
C8 C13 C12 121.1(2) . . ?

loop_
_geom_bond_atom_site_label_1
_geom_bond_atom_site_label_2
_geom_bond_distance
_geom_bond_site_symmetry_2
_geom_bond_publ_flag
Ge1 N2 1.9798(15) . ?
Ge1 N3 1.9920(16) . ?
Ge1 N1 2.0195(14) . ?
Si2 N3 1.7724(14) . ?
Si2 C27 1.853(3) . ?
Si2 C25 1.859(2) . ?
Si2 C26 1.863(2) . ?
Si1 N2 1.7326(17) . ?
Si1 C23 1.848(3) . ?
Si1 C22 1.860(3) . ?
Si1 C24 1.859(2) . ?
N1 C1 1.356(2) . ?
N1 C5 1.358(2) . ?
N3 C15 1.379(2) . ?
N2 C7 1.384(2) . ?
C5 C4 1.396(3) . ?
C5 C6 1.441(3) . ?
C4 C3 1.374(3) . ?
C3 C2 1.365(3) . ?
C2 C1 1.397(2) . ?
C1 C14 1.425(3) . ?
C14 C15 1.364(2) . ?
C15 C16 1.501(3) . ?
C16 C21 1.382(3) . ?
C16 C17 1.384(3) . ?
C21 C20 1.382(3) . ?
C20 C19 1.363(3) . ?
C19 C18 1.364(4) . ?
C18 C17 1.377(3) . ?
C6 C7 1.369(3) . ?
C7 C8 1.493(3) . ?
C8 C13 1.378(3) . ?
C8 C9 1.391(3) . ?
C9 C10 1.383(3) . ?
C10 C11 1.346(4) . ?
C11 C12 1.382(4) . ?
C12 C13 1.392(3) . ?
